data_7037192
loop_
_publ_author_name
'Eaves, Samantha G.'
'Yufit, Dmitry S.'
'Skelton, Brian W.'
'Lynam, Jason M.'
'Low, Paul J.'

_publ_section_title
;
 Reactions of alkynes with cis-RuCl2(dppm)2: exploring the interplay of
 vinylidene, alkynyl and \h(3)-butenynyl complexes.
;
_journal_issue 48
_journal_name_full 'Dalton transactions (Cambridge, England : 2003)'
_journal_page_first 21016
_journal_page_last 21024
_journal_paper_doi 10.1039/c5dt03844h
_journal_volume 44
_journal_year 2015
_chemical_absolute_configuration unk
_chemical_formula_moiety 'C59 H52 Cl O P4 Ru, C H2 Cl2'
_chemical_formula_sum 'C60 H54 Cl3 O P4 Ru'
_chemical_formula_weight 1122.33
_chemical_name_systematic
;
 ? 
;
_space_group_crystal_system monoclinic
_space_group_IT_number 4
_space_group_name_Hall 'P 2yb'
_space_group_name_H-M_alt 'P 1 21 1'
_symmetry_space_group_name_Hall 'P 2yb'
_symmetry_space_group_name_H-M 'P 1 21 1'
_atom_sites_solution_hydrogens geom
_atom_sites_solution_primary iterative
_atom_sites_solution_secondary difmap
_audit_creation_date 2013-04-11
_audit_creation_method
;
  Olex2 1.2-beta
  (compiled Apr  9 2013 14:06:00, GUI svn.r4452)
;
_audit_update_record
;
2015-09-21 deposited with the CCDC.
2015-11-06 downloaded from the CCDC.
;
_cell_angle_alpha 90.00
_cell_angle_beta 107.6030(10)
_cell_angle_gamma 90.00
_cell_formula_units_Z 2
_cell_length_a 9.5876(3)
_cell_length_b 22.2227(7)
_cell_length_c 12.7177(4)
_cell_measurement_reflns_used 8404
_cell_measurement_temperature 120
_cell_measurement_theta_max 28.85
_cell_measurement_theta_min 2.35
_cell_volume 2582.78(14)
_computing_cell_refinement 'SAINT v6.45A (Bruker, 2003)'
_computing_data_collection 'SMART v5.625 (Bruker, 2001)'
_computing_data_reduction 'SAINT v6.45A (Bruker, 2003)'
_computing_molecular_graphics
;
O. V. Dolomanov, L. J. Bourhis, R. J. Gildea, J. A. K. Howard and H. Puschmann,
OLEX2: a complete structure solution, refinement and analysis program.
J. Appl. Cryst. (2009). 42, 339-341.
;
_computing_publication_material
;
O. V. Dolomanov, L. J. Bourhis, R. J. Gildea, J. A. K. Howard and H. Puschmann,
OLEX2: a complete structure solution, refinement and analysis program.
J. Appl. Cryst. (2009). 42, 339-341.
;
_computing_structure_refinement
;
XL, G.M. Sheldrick, Acta Cryst.
(2008). A64, 112-122
;
_computing_structure_solution
;
olex2.solve (L.J. Bourhis, O.V. Dolomanov, R.J. Gildea, J.A.K. Howard,
H. Puschmann, in preparation, 2011)
;
_diffrn_ambient_temperature 120
_diffrn_detector 'CCD area detector'
_diffrn_detector_area_resol_mean 5.6
_diffrn_detector_type 'Bruker SMART CCD 6000 area detector'
_diffrn_measured_fraction_theta_full 1.000
_diffrn_measured_fraction_theta_max 1.000
_diffrn_measurement_device 'three-circle diffractometer'
_diffrn_measurement_device_type 'Bruker SMART CCD 6000 area detector'
_diffrn_measurement_method '\w scans'
_diffrn_radiation_monochromator graphite
_diffrn_radiation_probe x-ray
_diffrn_radiation_type MoK\a
_diffrn_radiation_wavelength 0.71073
_diffrn_radiation_xray_symbol K-L~3~
_diffrn_reflns_av_R_equivalents 0.0400
_diffrn_reflns_av_unetI/netI 0.0568
_diffrn_reflns_limit_h_max 13
_diffrn_reflns_limit_h_min -12
_diffrn_reflns_limit_k_max 30
_diffrn_reflns_limit_k_min -30
_diffrn_reflns_limit_l_max 17
_diffrn_reflns_limit_l_min -17
_diffrn_reflns_number 31889
_diffrn_reflns_theta_full 29.00
_diffrn_reflns_theta_max 29.00
_diffrn_reflns_theta_min 1.68
_diffrn_source 'sealed X-ray tube'
_diffrn_source_current 35.0
_diffrn_source_power 1.75
_diffrn_source_target Mo
_diffrn_source_type 'sealed X-ray tube'
_diffrn_source_voltage 50.0
_exptl_absorpt_coefficient_mu 0.625
_exptl_absorpt_correction_T_max 1.0000
_exptl_absorpt_correction_T_min 0.3151
_exptl_absorpt_correction_type multi-scan
_exptl_absorpt_process_details
;
SADABS-2006/1 (Bruker,2006) was used for absorption correction.
R(int) was 0.0439 before and 0.0293 after correction.
The Ratio of minimum to maximum transmission is 0.3151.
The \l/2 correction factor is 0.0015.
;
_exptl_crystal_colour 'dull light yellow'
_exptl_crystal_colour_lustre dull
_exptl_crystal_colour_modifier light
_exptl_crystal_colour_primary yellow
_exptl_crystal_density_diffrn 1.443
_exptl_crystal_density_method 'not measured'
_exptl_crystal_description prism
_exptl_crystal_F_000 1154
_exptl_crystal_size_max 0.33
_exptl_crystal_size_mid 0.18
_exptl_crystal_size_min 0.08
_refine_diff_density_max 1.823
_refine_diff_density_min -1.970
_refine_diff_density_rms 0.134
_refine_ls_abs_structure_details 'Flack H D (1983), Acta Cryst. A39, 876-881'
_refine_ls_abs_structure_Flack 0(3)
_refine_ls_extinction_method none
_refine_ls_goodness_of_fit_ref 1.171
_refine_ls_hydrogen_treatment constr
_refine_ls_matrix_type full
_refine_ls_number_parameters 623
_refine_ls_number_reflns 13673
_refine_ls_number_restraints 3
_refine_ls_restrained_S_all 1.171
_refine_ls_R_factor_all 0.0848
_refine_ls_R_factor_gt 0.0735
_refine_ls_shift/su_max 0.009
_refine_ls_shift/su_mean 0.001
_refine_ls_structure_factor_coef Fsqd
_refine_ls_weighting_details 'calc w=1/[\s^2^(Fo^2^)+(0.0000P)^2^+15.0000P] where P=(Fo^2^+2Fc^2^)/3'
_refine_ls_weighting_scheme calc
_refine_ls_wR_factor_gt 0.1574
_refine_ls_wR_factor_ref 0.1626
_reflns_number_gt 11817
_reflns_number_total 13673
_reflns_threshold_expression >2sigma(I)
_cod_data_source_file c5dt03844h2.cif
_cod_data_source_block 2f_13srv112
_cod_depositor_comments 'Adding full bibliography for 7037188--7037194.cif.'
_cod_database_code 7037192
_olex2_refinement_description
;
1. Fixed Uiso
 At 1.2 times of:
  All C(H) groups, All C(H,H) groups
 At 1.5 times of:
  All C(H,H,H) groups
2. Restrained distances
 Ru1-Cl1 \\sim Ru1-Cl1A
 with sigma of 0.005
 Cl3-C1S \\sim Cl2-C1S
 with sigma of 0.01
3. Uiso/Uaniso restraints and constraints
Uiso(C3A) = Uiso(C4A) = Uiso(C5A) = Uiso(C6A) = Uiso(C7A) = Uiso(C8A)
Uiso(Cl2A) = Uiso(C1C) = Uiso(Cl3A)
4. Others
 Fixed Sof: Cl1(0.75) Cl1A(0.25) O1(0.75) O1A(0.25) C1(0.75) C1A(0.25)
 C2(0.75) C2A(0.25) C3(0.75) C3A(0.25) C4(0.75) H4(0.75) C4A(0.25) H4A(0.25)
 C5(0.75) H5(0.75) C5A(0.25) H5A(0.25) C6(0.75) C6A(0.25) C7(0.75) H7(0.75)
 C7A(0.25) H7A(0.25) C8(0.75) H8(0.75) C8A(0.25) H8A(0.25) C9(0.75) H9A(0.75)
 H9B(0.75) H9C(0.75) C9A(0.25) H9AA(0.25) H9AB(0.25) H9AC(0.25) Cl2(0.75)
 Cl3(0.75) C1S(0.75) H1SA(0.75) H1SB(0.75) Cl2A(0.25) Cl3A(0.25) C1C(0.25)
 H1CA(0.25) H1CB(0.25)
5.a Riding coordinates:
 C9A(H9AA,H9AB,H9AC)
5.b Secondary CH2 refined with riding coordinates:
 C10(H10A,H10B), C11(H11A,H11B), C56(H56A,H56B), C1S(H1SA,H1SB), C1C(H1CA,H1CB)
5.c Aromatic/amide H refined with riding coordinates:
 C4(H4), C4A(H4A), C5(H5), C5A(H5A), C7(H7), C7A(H7A), C8(H8), C8A(H8A),
 C22(H22), C23(H23), C24(H24), C25(H25), C26(H26), C32(H32), C33(H33), C34(H34),
  C35(H35), C36(H36), C42(H42), C43(H43), C44(H44), C45(H45), C46(H46),
 C52(H52), C53(H53), C54(H54), C55(H55), C62(H62), C63(H63), C64(H64), C65(H65),
  C66(H66), C72(H72), C73(H73), C74(H74), C75(H75), C76(H76), C82(H82),
 C83(H83), C84(H84), C85(H85), C86(H86), C92(H92), C93(H93), C94(H94), C95(H95),
  C96(H96)
5.d Idealised Me refined as rotating group:
 C9(H9A,H9B,H9C)
;

loop_
_space_group_symop_id
_space_group_symop_operation_xyz
1 'x, y, z'
2 '-x, y+1/2, -z'

loop_
_atom_site_label
_atom_site_type_symbol
_atom_site_fract_x
_atom_site_fract_y
_atom_site_fract_z
_atom_site_U_iso_or_equiv
_atom_site_adp_type
_atom_site_occupancy
_atom_site_symmetry_multiplicity
_atom_site_calc_flag
_atom_site_refinement_flags
_atom_site_disorder_assembly
_atom_site_disorder_group
Ru1 Ru 0.24111(5) 0.32510(4) 1.00255(5) 0.02432(11) Uani 1 1 d D . .
Cl1 Cl 0.0872(2) 0.40763(10) 0.8812(2) 0.0243(4) Uani 0.75 1 d PD A 1
Cl1A Cl 0.3965(7) 0.2399(3) 1.1179(6) 0.0244(14) Uiso 0.25 1 d PD A 2
P1 P 0.46700(17) 0.37439(8) 1.04777(15) 0.0198(3) Uani 1 1 d . A .
P2 P 0.36242(18) 0.29779(9) 0.87775(15) 0.0219(4) Uani 1 1 d . A .
P3 P 0.01633(18) 0.27408(9) 0.95763(15) 0.0209(4) Uani 1 1 d . A .
P4 P 0.11768(18) 0.35268(9) 1.12888(15) 0.0225(4) Uani 1 1 d . A .
O1 O 0.7191(8) 0.0647(4) 1.5040(6) 0.0363(17) Uiso 0.75 1 d P A 1
O1A O -0.2419(16) 0.5742(7) 0.4982(13) 0.013(3) Uiso 0.25 1 d P A 2
C1 C 0.3629(9) 0.2649(4) 1.1101(7) 0.0161(15) Uiso 0.75 1 d P A 1
C1A C 0.129(2) 0.3746(12) 0.9086(19) 0.016(4) Uiso 0.25 1 d P A 2
C2 C 0.4341(10) 0.2298(4) 1.1688(8) 0.0223(18) Uiso 0.75 1 d P A 1
C2A C 0.044(3) 0.4147(11) 0.824(2) 0.012(4) Uiso 0.25 1 d P A 2
C3 C 0.5093(10) 0.1896(4) 1.2570(8) 0.0237(17) Uiso 0.75 1 d P A 1
C3A C -0.028(2) 0.4548(11) 0.7477(19) 0.0137(17) Uiso 0.25 1 d P A 2
C4 C 0.6587(11) 0.1741(5) 1.2775(9) 0.031(2) Uiso 0.75 1 d P A 1
H4 H 0.7137 0.1911 1.2362 0.037 Uiso 0.75 1 calc PR A 1
C4A C -0.166(3) 0.4733(11) 0.734(2) 0.0137(17) Uiso 0.25 1 d P A 2
H4A H -0.2164 0.4605 0.7814 0.016 Uiso 0.25 1 calc PR A 2
C5 C 0.7220(12) 0.1321(6) 1.3625(10) 0.030(2) Uiso 0.75 1 d P A 1
H5 H 0.8205 0.1225 1.3774 0.036 Uiso 0.75 1 calc PR A 1
C5A C -0.236(3) 0.5152(12) 0.639(2) 0.0137(17) Uiso 0.25 1 d P A 2
H5A H -0.3331 0.5263 0.6283 0.016 Uiso 0.25 1 calc PR A 2
C6 C 0.6448(12) 0.1055(5) 1.4224(9) 0.034(2) Uiso 0.75 1 d P A 1
C6A C -0.177(2) 0.5336(11) 0.5818(18) 0.0137(17) Uiso 0.25 1 d P A 2
C7 C 0.4873(15) 0.1152(7) 1.4031(12) 0.048(3) Uiso 0.75 1 d P A 1
H7 H 0.4298 0.0934 1.4368 0.057 Uiso 0.75 1 calc PR A 1
C7A C -0.015(2) 0.5167(11) 0.5980(19) 0.0137(17) Uiso 0.25 1 d P A 2
H7A H 0.0362 0.5331 0.5534 0.016 Uiso 0.25 1 calc PR A 2
C8 C 0.4333(11) 0.1640(5) 1.3232(9) 0.031(2) Uiso 0.75 1 d P A 1
H8 H 0.3404 0.1791 1.3164 0.038 Uiso 0.75 1 calc PR A 1
C8A C 0.045(2) 0.4793(11) 0.6753(19) 0.0137(17) Uiso 0.25 1 d P A 2
H8A H 0.1413 0.4676 0.6844 0.016 Uiso 0.25 1 calc PR A 2
C9 C 0.6433(14) 0.0399(6) 1.5609(11) 0.045(3) Uiso 0.75 1 d P A 1
H9A H 0.5522 0.0256 1.5120 0.067 Uiso 0.75 1 calc PR A 1
H9B H 0.6244 0.0690 1.6107 0.067 Uiso 0.75 1 calc PR A 1
H9C H 0.6971 0.0067 1.6021 0.067 Uiso 0.75 1 calc PR A 1
C9A C -0.161(3) 0.6132(12) 0.439(2) 0.016(4) Uiso 0.25 1 d P A 2
H9AA H -0.2219 0.6477 0.4124 0.023 Uiso 0.25 1 d PR A 2
H9AB H -0.1483 0.5914 0.3768 0.023 Uiso 0.25 1 d PR A 2
H9AC H -0.0673 0.6261 0.4855 0.023 Uiso 0.25 1 d PR A 2
C10 C 0.5446(6) 0.3212(4) 0.9715(5) 0.0200(12) Uani 1 1 d . . .
H10A H 0.5973 0.2885 1.0170 0.024 Uiso 1 1 calc R A .
H10B H 0.6056 0.3404 0.9328 0.024 Uiso 1 1 calc R . .
C11 C -0.0611(6) 0.3284(5) 1.0363(5) 0.0242(13) Uani 1 1 d . . .
H11A H -0.1146 0.3608 0.9906 0.029 Uiso 1 1 calc R A .
H11B H -0.1215 0.3091 1.0754 0.029 Uiso 1 1 calc R . .
C21 C 0.5819(7) 0.3809(4) 1.1914(6) 0.0266(16) Uani 1 1 d . . .
C22 C 0.5606(8) 0.4303(4) 1.2494(7) 0.0314(17) Uani 1 1 d . A .
H22 H 0.4942 0.4599 1.2145 0.038 Uiso 1 1 calc R . .
C23 C 0.6385(9) 0.4360(4) 1.3608(7) 0.0331(18) Uani 1 1 d . . .
H23 H 0.6266 0.4700 1.3998 0.040 Uiso 1 1 calc R A .
C24 C 0.7343(9) 0.3906(4) 1.4135(7) 0.0322(17) Uani 1 1 d . A .
H24 H 0.7861 0.3943 1.4879 0.039 Uiso 1 1 calc R . .
C25 C 0.7534(8) 0.3389(4) 1.3544(6) 0.0295(17) Uani 1 1 d . . .
H25 H 0.8159 0.3082 1.3900 0.035 Uiso 1 1 calc R A .
C26 C 0.6785(6) 0.3343(4) 1.2436(5) 0.0222(14) Uani 1 1 d . A .
H26 H 0.6913 0.3009 1.2035 0.027 Uiso 1 1 calc R . .
C31 C 0.5127(7) 0.4470(3) 0.9936(6) 0.0227(14) Uani 1 1 d . . .
C32 C 0.6615(8) 0.4580(4) 1.0127(6) 0.0282(16) Uani 1 1 d . A .
H32 H 0.7313 0.4320 1.0564 0.034 Uiso 1 1 calc R . .
C33 C 0.7040(9) 0.5084(5) 0.9653(8) 0.0358(19) Uani 1 1 d . . .
H33 H 0.8026 0.5177 0.9796 0.043 Uiso 1 1 calc R A .
C34 C 0.5974(10) 0.5448(4) 0.8964(8) 0.0364(19) Uani 1 1 d . A .
H34 H 0.6244 0.5780 0.8625 0.044 Uiso 1 1 calc R . .
C35 C 0.4497(9) 0.5316(4) 0.8778(8) 0.036(2) Uani 1 1 d . . .
H35 H 0.3787 0.5561 0.8316 0.043 Uiso 1 1 calc R A .
C36 C 0.4082(8) 0.4827(4) 0.9272(7) 0.0255(16) Uani 1 1 d . A .
H36 H 0.3097 0.4742 0.9153 0.031 Uiso 1 1 calc R . .
C41 C 0.3257(7) 0.3417(3) 0.7521(6) 0.0224(14) Uani 1 1 d . . .
C42 C 0.1868(7) 0.3336(5) 0.6739(6) 0.0327(18) Uani 1 1 d . A .
H42 H 0.1228 0.3046 0.6852 0.039 Uiso 1 1 calc R . .
C43 C 0.1468(10) 0.3694(6) 0.5800(8) 0.052(3) Uani 1 1 d . . .
H43 H 0.0567 0.3631 0.5273 0.062 Uiso 1 1 calc R A .
C44 C 0.2391(12) 0.4149(6) 0.5628(8) 0.064(3) Uani 1 1 d . A .
H44 H 0.2078 0.4408 0.5028 0.076 Uiso 1 1 calc R . .
C45 C 0.3770(11) 0.4202(5) 0.6367(8) 0.055(3) Uani 1 1 d . . .
H45 H 0.4422 0.4484 0.6248 0.065 Uiso 1 1 calc R A .
C46 C 0.4201(9) 0.3822(4) 0.7321(7) 0.037(2) Uani 1 1 d . A .
H46 H 0.5141 0.3854 0.7810 0.045 Uiso 1 1 calc R . .
C51 C 0.3905(8) 0.2236(4) 0.8308(6) 0.0268(15) Uani 1 1 d . . .
C52 C 0.3403(11) 0.1722(5) 0.8723(9) 0.047(2) Uani 1 1 d . A .
H52 H 0.2875 0.1762 0.9224 0.056 Uiso 1 1 calc R . .
C53 C 0.3690(14) 0.1160(5) 0.8392(10) 0.061(3) Uani 1 1 d . . .
H53 H 0.3427 0.0825 0.8729 0.073 Uiso 1 1 calc R A .
C54 C 0.4369(15) 0.1068(5) 0.7559(10) 0.066(3) Uani 1 1 d . A .
H54 H 0.4450 0.0689 0.7275 0.079 Uiso 1 1 calc R . .
C55 C 0.4929(13) 0.1602(5) 0.7182(9) 0.057(3) Uani 1 1 d . . .
H55 H 0.5484 0.1568 0.6699 0.069 Uiso 1 1 calc R A .
C56 C 0.4647(10) 0.2162(4) 0.7530(7) 0.0335(18) Uani 1 1 d . A .
H56A H 0.4102 0.2383 0.6878 0.040 Uiso 1 1 calc R . .
H56B H 0.5583 0.2363 0.7819 0.040 Uiso 1 1 calc R . .
C61 C -0.0983(7) 0.2699(3) 0.8154(6) 0.0180(12) Uani 1 1 d . . .
C62 C -0.0795(8) 0.2197(4) 0.7560(7) 0.0301(16) Uani 1 1 d . A .
H62 H -0.0136 0.1900 0.7912 0.036 Uiso 1 1 calc R . .
C63 C -0.1568(10) 0.2129(5) 0.6457(7) 0.039(2) Uani 1 1 d . . .
H63 H -0.1416 0.1792 0.6073 0.047 Uiso 1 1 calc R A .
C64 C -0.2568(10) 0.2563(5) 0.5926(7) 0.040(2) Uani 1 1 d . A .
H64 H -0.3102 0.2519 0.5186 0.048 Uiso 1 1 calc R . .
C65 C -0.2754(8) 0.3050(4) 0.6496(6) 0.0294(16) Uani 1 1 d . . .
H65 H -0.3434 0.3341 0.6146 0.035 Uiso 1 1 calc R A .
C66 C -0.1951(7) 0.3129(3) 0.7603(6) 0.0234(15) Uani 1 1 d . A .
H66 H -0.2076 0.3477 0.7969 0.028 Uiso 1 1 calc R . .
C71 C -0.0262(7) 0.2029(3) 1.0108(6) 0.0193(13) Uani 1 1 d . . .
C72 C 0.0819(8) 0.1640(4) 1.0782(7) 0.0306(17) Uani 1 1 d . A .
H72 H 0.1802 0.1740 1.0939 0.037 Uiso 1 1 calc R . .
C73 C 0.0431(9) 0.1111(4) 1.1213(7) 0.0311(17) Uani 1 1 d . . .
H73 H 0.1155 0.0858 1.1641 0.037 Uiso 1 1 calc R A .
C74 C -0.1012(9) 0.0963(4) 1.1010(8) 0.036(2) Uani 1 1 d . A .
H74 H -0.1271 0.0610 1.1298 0.044 Uiso 1 1 calc R . .
C75 C -0.2106(9) 0.1349(4) 1.0357(8) 0.0318(18) Uani 1 1 d . . .
H75 H -0.3089 0.1260 1.0240 0.038 Uiso 1 1 calc R A .
C76 C -0.1712(8) 0.1859(3) 0.9895(7) 0.0254(15) Uani 1 1 d . A .
H76 H -0.2440 0.2095 0.9428 0.030 Uiso 1 1 calc R . .
C81 C 0.0868(8) 0.4291(4) 1.1763(6) 0.0256(15) Uani 1 1 d . . .
C82 C 0.0072(8) 0.4339(4) 1.2498(7) 0.0286(16) Uani 1 1 d . A .
H82 H -0.0235 0.3999 1.2794 0.034 Uiso 1 1 calc R . .
C83 C -0.0263(9) 0.4932(4) 1.2789(8) 0.0347(18) Uani 1 1 d . . .
H83 H -0.0817 0.4987 1.3269 0.042 Uiso 1 1 calc R A .
C84 C 0.0219(12) 0.5397(5) 1.2370(10) 0.050(2) Uani 1 1 d . A .
H84 H -0.0030 0.5778 1.2557 0.060 Uiso 1 1 calc R . .
C85 C 0.1047(12) 0.5363(4) 1.1692(9) 0.046(2) Uani 1 1 d . . .
H85 H 0.1403 0.5710 1.1455 0.055 Uiso 1 1 calc R A .
C86 C 0.1372(9) 0.4789(4) 1.1341(7) 0.0309(17) Uani 1 1 d . A .
H86 H 0.1906 0.4749 1.0844 0.037 Uiso 1 1 calc R . .
C91 C 0.1511(7) 0.3074(4) 1.2537(6) 0.0250(15) Uani 1 1 d . . .
C92 C 0.0545(9) 0.2646(4) 1.2745(7) 0.0321(18) Uani 1 1 d . A .
H92 H -0.0338 0.2570 1.2205 0.039 Uiso 1 1 calc R . .
C93 C 0.0874(10) 0.2340(5) 1.3719(8) 0.046(2) Uani 1 1 d . . .
H93 H 0.0223 0.2061 1.3850 0.055 Uiso 1 1 calc R A .
C94 C 0.2220(10) 0.2457(5) 1.4518(7) 0.042(2) Uani 1 1 d . A .
H94 H 0.2445 0.2264 1.5198 0.051 Uiso 1 1 calc R . .
C95 C 0.3198(10) 0.2847(5) 1.4316(7) 0.044(2) Uani 1 1 d . . .
H95 H 0.4091 0.2915 1.4849 0.053 Uiso 1 1 calc R A .
C96 C 0.2865(7) 0.3140(4) 1.3320(6) 0.0331(19) Uani 1 1 d . A .
H96 H 0.3562 0.3388 1.3169 0.040 Uiso 1 1 calc R . .
Cl2 Cl -0.2485(4) 0.47862(15) 0.6784(3) 0.0584(8) Uani 0.75 1 d PD B 1
Cl3 Cl -0.1046(6) 0.5502(2) 0.5556(4) 0.0900(14) Uani 0.75 1 d PD B 1
C1S C -0.0817(15) 0.4936(6) 0.6551(11) 0.064(4) Uani 0.75 1 d PD B 1
H1SA H -0.0453 0.4574 0.6299 0.077 Uiso 0.75 1 calc PR B 1
H1SB H -0.0105 0.5064 0.7233 0.077 Uiso 0.75 1 calc PR B 1
Cl2A Cl 0.738(2) 0.1491(9) 1.3366(16) 0.093(4) Uiso 0.25 1 d P C 2
Cl3A Cl 0.534(2) 0.1209(10) 1.4277(17) 0.093(4) Uiso 0.25 1 d P C 2
C1C C 0.567(7) 0.154(3) 1.348(6) 0.093(4) Uiso 0.25 1 d P C 2
H1CA H 0.5487 0.1960 1.3608 0.111 Uiso 0.25 1 calc PR C 2
H1CB H 0.4985 0.1429 1.2776 0.111 Uiso 0.25 1 calc PR C 2

loop_
_atom_site_aniso_label
_atom_site_aniso_U_11
_atom_site_aniso_U_22
_atom_site_aniso_U_33
_atom_site_aniso_U_23
_atom_site_aniso_U_13
_atom_site_aniso_U_12
Ru1 0.01442(19) 0.0366(2) 0.01997(19) 0.00209(19) 0.00230(14) -0.0014(2)
Cl1 0.0221(9) 0.0194(10) 0.0289(11) 0.0037(8) 0.0040(8) 0.0090(8)
P1 0.0146(7) 0.0211(9) 0.0220(8) 0.0018(7) 0.0031(6) 0.0005(6)
P2 0.0167(7) 0.0273(9) 0.0199(8) -0.0014(7) 0.0029(6) 0.0000(6)
P3 0.0161(7) 0.0240(9) 0.0210(8) 0.0044(7) 0.0031(6) 0.0008(6)
P4 0.0165(7) 0.0284(9) 0.0214(8) 0.0058(7) 0.0039(6) -0.0010(6)
C10 0.017(2) 0.022(3) 0.018(3) 0.004(3) 0.000(2) 0.000(3)
C11 0.016(2) 0.035(4) 0.023(3) -0.007(4) 0.008(2) -0.003(3)
C21 0.015(3) 0.043(5) 0.017(3) -0.001(3) -0.002(2) -0.002(3)
C22 0.027(3) 0.039(5) 0.028(4) 0.003(3) 0.007(3) 0.005(3)
C23 0.034(4) 0.028(4) 0.034(4) -0.013(3) 0.006(3) -0.004(3)
C24 0.032(4) 0.036(5) 0.025(4) -0.004(3) 0.003(3) -0.005(3)
C25 0.027(3) 0.035(5) 0.023(3) 0.009(3) 0.003(3) -0.004(3)
C26 0.021(3) 0.020(4) 0.024(3) -0.005(3) 0.005(2) -0.003(3)
C31 0.021(3) 0.019(3) 0.031(4) -0.001(3) 0.012(3) 0.004(3)
C32 0.023(3) 0.035(4) 0.027(4) 0.006(3) 0.008(3) 0.002(3)
C33 0.022(3) 0.047(5) 0.040(5) 0.004(4) 0.012(4) 0.000(3)
C34 0.047(5) 0.023(4) 0.043(5) 0.010(3) 0.019(4) -0.002(3)
C35 0.040(4) 0.031(4) 0.039(5) 0.026(4) 0.015(4) 0.021(4)
C36 0.022(3) 0.023(4) 0.034(4) 0.017(3) 0.012(3) 0.010(3)
C41 0.023(3) 0.020(4) 0.023(3) 0.003(2) 0.006(2) -0.003(2)
C42 0.020(3) 0.043(5) 0.029(3) -0.007(4) 0.000(2) 0.000(3)
C43 0.038(4) 0.071(7) 0.034(5) 0.004(5) -0.006(4) 0.003(5)
C44 0.064(6) 0.075(8) 0.034(5) 0.023(5) -0.011(4) 0.012(6)
C45 0.061(6) 0.042(6) 0.045(5) 0.017(4) -0.008(4) -0.028(5)
C46 0.040(4) 0.040(5) 0.023(4) 0.008(3) -0.005(3) -0.017(4)
C51 0.026(3) 0.034(4) 0.018(3) 0.006(3) 0.002(3) 0.007(3)
C52 0.049(5) 0.047(6) 0.051(6) 0.007(5) 0.025(5) 0.002(4)
C53 0.092(8) 0.043(6) 0.062(7) 0.029(5) 0.045(7) 0.008(6)
C54 0.121(10) 0.020(4) 0.070(7) 0.002(5) 0.052(8) -0.013(5)
C55 0.087(8) 0.049(6) 0.052(6) 0.017(5) 0.044(6) 0.025(5)
C56 0.048(4) 0.029(4) 0.025(4) -0.007(3) 0.013(3) -0.004(3)
C61 0.021(3) 0.010(3) 0.023(3) 0.002(2) 0.008(2) 0.001(2)
C62 0.032(4) 0.024(4) 0.028(4) -0.003(3) 0.000(3) 0.002(3)
C63 0.052(5) 0.039(5) 0.024(4) 0.000(4) 0.007(4) 0.006(4)
C64 0.047(5) 0.041(5) 0.024(4) 0.007(4) 0.000(3) -0.001(4)
C65 0.034(3) 0.024(4) 0.023(3) 0.001(3) -0.002(3) 0.001(3)
C66 0.023(3) 0.017(4) 0.028(3) 0.010(3) 0.003(2) 0.000(2)
C71 0.026(3) 0.015(3) 0.014(3) 0.003(3) 0.003(2) 0.005(2)
C72 0.022(3) 0.037(5) 0.035(4) 0.002(4) 0.012(3) 0.002(3)
C73 0.034(4) 0.023(4) 0.037(5) 0.001(3) 0.012(3) 0.005(3)
C74 0.038(4) 0.033(4) 0.044(5) 0.019(4) 0.020(4) 0.010(3)
C75 0.033(4) 0.023(4) 0.044(5) 0.015(3) 0.018(4) 0.005(3)
C76 0.024(3) 0.014(3) 0.039(4) 0.005(3) 0.010(3) 0.001(3)
C81 0.023(3) 0.022(4) 0.028(4) 0.000(3) 0.002(3) 0.001(3)
C82 0.022(3) 0.028(4) 0.034(4) 0.006(3) 0.005(3) -0.002(3)
C83 0.040(4) 0.016(4) 0.049(5) -0.007(3) 0.015(4) -0.001(3)
C84 0.061(6) 0.024(4) 0.069(7) 0.008(4) 0.025(5) 0.005(4)
C85 0.075(7) 0.012(4) 0.056(6) 0.004(4) 0.028(5) -0.005(4)
C86 0.042(4) 0.025(4) 0.028(4) 0.007(3) 0.012(3) -0.001(3)
C91 0.023(3) 0.031(4) 0.019(3) 0.000(3) 0.003(2) 0.005(3)
C92 0.031(4) 0.029(4) 0.036(4) 0.014(3) 0.009(3) -0.001(3)
C93 0.043(5) 0.062(7) 0.037(5) 0.016(4) 0.018(4) 0.013(4)
C94 0.053(5) 0.046(5) 0.024(4) 0.014(4) 0.006(3) 0.016(4)
C95 0.038(4) 0.053(6) 0.030(4) 0.010(4) -0.007(3) 0.014(4)
C96 0.024(3) 0.036(5) 0.034(4) 0.012(3) 0.002(3) -0.006(3)
Cl2 0.069(2) 0.0408(17) 0.0593(19) 0.0025(15) 0.0098(16) 0.0185(15)
Cl3 0.100(4) 0.083(3) 0.078(3) -0.001(2) 0.015(3) -0.002(3)
C1S 0.070(9) 0.044(8) 0.060(8) -0.022(6) -0.007(7) 0.014(6)

loop_
_atom_type_symbol
_atom_type_description
_atom_type_scat_dispersion_real
_atom_type_scat_dispersion_imag
_atom_type_scat_source
C C 0.0033 0.0016 'International Tables Vol C Tables 4.2.6.8 and 6.1.1.4'
H H 0.0000 0.0000 'International Tables Vol C Tables 4.2.6.8 and 6.1.1.4'
Cl Cl 0.1484 0.1585 'International Tables Vol C Tables 4.2.6.8 and 6.1.1.4'
O O 0.0106 0.0060 'International Tables Vol C Tables 4.2.6.8 and 6.1.1.4'
P P 0.1023 0.0942 'International Tables Vol C Tables 4.2.6.8 and 6.1.1.4'
Ru Ru -1.2594 0.8363 'International Tables Vol C Tables 4.2.6.8 and 6.1.1.4'

loop_
_geom_angle_atom_site_label_1
_geom_angle_atom_site_label_2
_geom_angle_atom_site_label_3
_geom_angle
Cl1 Ru1 Cl1A 177.8(2)
P1 Ru1 Cl1 97.76(7)
P1 Ru1 Cl1A 82.60(17)
P1 Ru1 P3 179.05(9)
P1 Ru1 P4 109.31(7)
P2 Ru1 Cl1 95.29(7)
P2 Ru1 Cl1A 82.76(17)
P2 Ru1 P1 70.82(6)
P2 Ru1 P3 108.73(7)
P2 Ru1 P4 179.88(10)
P3 Ru1 Cl1 83.10(7)
P3 Ru1 Cl1A 96.53(17)
P4 Ru1 Cl1 84.69(7)
P4 Ru1 Cl1A 97.26(17)
P4 Ru1 P3 71.15(7)
C1 Ru1 Cl1 174.7(2)
C1 Ru1 Cl1A 7.5(3)
C1 Ru1 P1 80.8(2)
C1 Ru1 P2 89.0(2)
C1 Ru1 P3 98.4(2)
C1 Ru1 P4 91.0(2)
C1A Ru1 Cl1 6.8(8)
C1A Ru1 Cl1A 171.3(8)
C1A Ru1 P1 102.1(8)
C1A Ru1 P2 91.8(8)
C1A Ru1 P3 78.8(8)
C1A Ru1 P4 88.2(8)
C1A Ru1 C1 177.1(8)
C10 P1 Ru1 93.6(2)
C10 P1 C21 111.3(3)
C10 P1 C31 100.7(3)
C21 P1 Ru1 121.0(2)
C21 P1 C31 99.4(4)
C31 P1 Ru1 128.3(2)
C10 P2 Ru1 93.2(2)
C41 P2 Ru1 117.3(2)
C41 P2 C10 107.9(3)
C51 P2 Ru1 128.6(3)
C51 P2 C10 105.2(4)
C51 P2 C41 102.1(3)
C11 P3 Ru1 92.4(2)
C61 P3 Ru1 120.2(2)
C61 P3 C11 110.5(3)
C61 P3 C71 101.0(3)
C71 P3 Ru1 128.6(2)
C71 P3 C11 101.2(4)
C11 P4 Ru1 92.86(19)
C11 P4 C81 105.5(4)
C81 P4 Ru1 128.7(2)
C91 P4 Ru1 117.4(2)
C91 P4 C11 106.2(4)
C91 P4 C81 103.0(3)
C9 O1 C6 116.4(9)
C6A O1A C9A 125.4(17)
C2 C1 Ru1 177.8(8)
C2A C1A Ru1 174.6(19)
C1 C2 C3 169.1(10)
C3A C2A C1A 176(2)
C4 C3 C2 122.1(9)
C8 C3 C2 119.5(8)
C8 C3 C4 118.4(9)
C2A C3A C8A 118(2)
C4A C3A C2A 125(2)
C4A C3A C8A 117(2)
C3 C4 H4 120.8
C5 C4 C3 118.4(9)
C5 C4 H4 120.8
C3A C4A H4A 120.6
C3A C4A C5A 119(2)
C5A C4A H4A 120.6
C4 C5 H5 118.8
C6 C5 C4 122.5(11)
C6 C5 H5 118.8
C4A C5A H5A 118.4
C6A C5A C4A 123(2)
C6A C5A H5A 118.4
O1 C6 C7 119.1(11)
C5 C6 O1 117.3(10)
C5 C6 C7 123.6(12)
O1A C6A C7A 117.0(19)
C5A C6A O1A 123(2)
C5A C6A C7A 120(2)
C6 C7 H7 124.7
C8 C7 C6 110.7(12)
C8 C7 H7 124.7
C6A C7A H7A 121.3
C8A C7A C6A 117(2)
C8A C7A H7A 121.3
C3 C8 C7 125.4(10)
C3 C8 H8 117.3
C7 C8 H8 117.3
C3A C8A H8A 118.5
C7A C8A C3A 123(2)
C7A C8A H8A 118.5
O1A C9A H9AA 106.3
O1A C9A H9AB 109.5
O1A C9A H9AC 112.6
H9AA C9A H9AB 109.5
H9AA C9A H9AC 109.5
H9AB C9A H9AC 109.5
P1 C10 P2 93.8(3)
P1 C10 H10A 113.0
P1 C10 H10B 113.0
P2 C10 H10A 113.0
P2 C10 H10B 113.0
H10A C10 H10B 110.4
P3 C11 H11A 112.7
P3 C11 H11B 112.7
P4 C11 P3 95.1(3)
P4 C11 H11A 112.7
P4 C11 H11B 112.7
H11A C11 H11B 110.2
C22 C21 P1 117.2(6)
C22 C21 C26 121.1(7)
C26 C21 P1 121.5(6)
C21 C22 H22 120.1
C21 C22 C23 119.9(8)
C23 C22 H22 120.1
C22 C23 H23 120.1
C24 C23 C22 119.8(8)
C24 C23 H23 120.1
C23 C24 H24 119.8
C23 C24 C25 120.3(7)
C25 C24 H24 119.8
C24 C25 H25 120.3
C26 C25 C24 119.5(7)
C26 C25 H25 120.3
C21 C26 H26 120.3
C25 C26 C21 119.4(7)
C25 C26 H26 120.3
C32 C31 P1 115.5(6)
C36 C31 P1 121.8(6)
C36 C31 C32 122.1(7)
C31 C32 H32 120.5
C33 C32 C31 118.9(7)
C33 C32 H32 120.5
C32 C33 H33 120.4
C34 C33 C32 119.1(7)
C34 C33 H33 120.4
C33 C34 H34 120.0
C33 C34 C35 120.1(8)
C35 C34 H34 120.0
C34 C35 H35 119.7
C36 C35 C34 120.6(7)
C36 C35 H35 119.7
C31 C36 C35 119.1(7)
C31 C36 H36 120.4
C35 C36 H36 120.4
C42 C41 P2 116.2(5)
C46 C41 P2 124.1(6)
C46 C41 C42 119.6(7)
C41 C42 H42 120.4
C43 C42 C41 119.3(8)
C43 C42 H42 120.4
C42 C43 H43 119.2
C42 C43 C44 121.5(9)
C44 C43 H43 119.2
C43 C44 H44 120.8
C45 C44 C43 118.4(9)
C45 C44 H44 120.8
C44 C45 H45 120.0
C44 C45 C46 120.0(9)
C46 C45 H45 120.0
C41 C46 C45 120.8(7)
C41 C46 H46 119.6
C45 C46 H46 119.6
C52 C51 P2 121.2(6)
C56 C51 P2 120.2(6)
C56 C51 C52 118.6(8)
C51 C52 H52 119.9
C53 C52 C51 120.2(8)
C53 C52 H52 119.9
C52 C53 H53 118.6
C52 C53 C54 122.7(9)
C54 C53 H53 118.6
C53 C54 H54 122.2
C53 C54 C55 115.6(10)
C55 C54 H54 122.2
C54 C55 H55 119.8
C56 C55 C54 120.5(9)
C56 C55 H55 119.8
C51 C56 H56A 106.8
C51 C56 H56B 106.8
C55 C56 C51 121.9(8)
C55 C56 H56A 106.8
C55 C56 H56B 106.8
H56A C56 H56B 106.7
C62 C61 P3 116.4(5)
C66 C61 P3 126.1(5)
C66 C61 C62 117.5(7)
C61 C62 H62 119.3
C63 C62 C61 121.4(8)
C63 C62 H62 119.3
C62 C63 H63 120.0
C62 C63 C64 120.0(9)
C64 C63 H63 120.0
C63 C64 H64 120.6
C65 C64 C63 118.9(8)
C65 C64 H64 120.6
C64 C65 H65 119.3
C64 C65 C66 121.5(8)
C66 C65 H65 119.3
C61 C66 C65 120.8(7)
C61 C66 H66 119.6
C65 C66 H66 119.6
C72 C71 P3 123.4(5)
C76 C71 P3 119.3(5)
C76 C71 C72 117.2(7)
C71 C72 H72 119.4
C73 C72 C71 121.2(7)
C73 C72 H72 119.4
C72 C73 H73 119.9
C74 C73 C72 120.2(8)
C74 C73 H73 119.9
C73 C74 H74 120.2
C73 C74 C75 119.5(8)
C75 C74 H74 120.2
C74 C75 H75 120.1
C76 C75 C74 119.9(7)
C76 C75 H75 120.1
C71 C76 H76 119.1
C75 C76 C71 121.9(7)
C75 C76 H76 119.1
C82 C81 P4 117.8(6)
C82 C81 C86 122.2(8)
C86 C81 P4 119.9(6)
C81 C82 H82 121.3
C81 C82 C83 117.3(8)
C83 C82 H82 121.3
C82 C83 H83 120.4
C84 C83 C82 119.2(8)
C84 C83 H83 120.4
C83 C84 H84 117.7
C83 C84 C85 124.6(10)
C85 C84 H84 117.7
C84 C85 H85 120.6
C84 C85 C86 118.9(9)
C86 C85 H85 120.6
C81 C86 C85 117.6(7)
C81 C86 H86 121.2
C85 C86 H86 121.2
C92 C91 P4 125.7(6)
C96 C91 P4 116.6(6)
C96 C91 C92 117.6(7)
C91 C92 H92 119.2
C93 C92 C91 121.5(8)
C93 C92 H92 119.2
C92 C93 H93 120.8
C92 C93 C94 118.3(9)
C94 C93 H93 120.8
C93 C94 H94 119.4
C95 C94 C93 121.1(8)
C95 C94 H94 119.4
C94 C95 H95 120.1
C94 C95 C96 119.7(8)
C96 C95 H95 120.1
C91 C96 H96 119.3
C95 C96 C91 121.3(7)
C95 C96 H96 119.3
Cl2 C1S Cl3 109.8(8)
Cl2 C1S H1SA 109.7
Cl2 C1S H1SB 109.7
Cl3 C1S H1SA 109.7
Cl3 C1S H1SB 109.7
H1SA C1S H1SB 108.2
Cl2A C1C H1CA 107.7
Cl2A C1C H1CB 107.7
Cl3A C1C Cl2A 119(5)
Cl3A C1C H1CA 107.7
Cl3A C1C H1CB 107.7
H1CA C1C H1CB 107.1

loop_
_geom_bond_atom_site_label_1
_geom_bond_atom_site_label_2
_geom_bond_distance
Ru1 Cl1 2.558(2)
Ru1 Cl1A 2.576(4)
Ru1 P1 2.3383(18)
Ru1 P2 2.3145(18)
Ru1 P3 2.3476(18)
Ru1 P4 2.3468(18)
Ru1 C1 2.014(9)
Ru1 C1A 1.74(3)
P1 C10 1.825(8)
P1 C21 1.831(7)
P1 C31 1.859(8)
P2 C10 1.866(6)
P2 C41 1.814(7)
P2 C51 1.801(9)
P3 C11 1.859(8)
P3 C61 1.813(7)
P3 C71 1.815(7)
P4 C11 1.842(6)
P4 C81 1.855(8)
P4 C91 1.824(7)
O1 C6 1.400(14)
O1 C9 1.293(14)
O1A C6A 1.39(3)
O1A C9A 1.51(3)
C1 C2 1.151(14)
C1A C2A 1.45(4)
C2 C3 1.445(14)
C2A C3A 1.34(4)
C3 C4 1.418(13)
C3 C8 1.390(13)
C3A C4A 1.34(3)
C3A C8A 1.42(3)
C4 H4 0.9300
C4 C5 1.418(17)
C4A H4A 0.9300
C4A C5A 1.51(4)
C5 H5 0.9300
C5 C6 1.349(15)
C5A H5A 0.9300
C5A C6A 1.13(3)
C6 C7 1.470(17)
C6A C7A 1.55(3)
C7 H7 0.9300
C7 C8 1.470(19)
C7A H7A 0.9300
C7A C8A 1.28(3)
C8 H8 0.9300
C8A H8A 0.9300
C9 H9A 0.9600
C9 H9B 0.9600
C9 H9C 0.9600
C9A H9AA 0.9600
C9A H9AB 0.9600
C9A H9AC 0.9600
C10 H10A 0.9700
C10 H10B 0.9700
C11 H11A 0.9700
C11 H11B 0.9700
C21 C22 1.372(12)
C21 C26 1.413(11)
C22 H22 0.9300
C22 C23 1.393(12)
C23 H23 0.9300
C23 C24 1.391(12)
C24 H24 0.9300
C24 C25 1.415(12)
C25 H25 0.9300
C25 C26 1.378(10)
C26 H26 0.9300
C31 C32 1.395(9)
C31 C36 1.353(10)
C32 H32 0.9300
C32 C33 1.390(12)
C33 H33 0.9300
C33 C34 1.387(13)
C34 H34 0.9300
C34 C35 1.394(12)
C35 H35 0.9300
C35 C36 1.373(11)
C36 H36 0.9300
C41 C42 1.412(9)
C41 C46 1.353(10)
C42 H42 0.9300
C42 C43 1.389(13)
C43 H43 0.9300
C43 C44 1.403(17)
C44 H44 0.9300
C44 C45 1.376(13)
C45 H45 0.9300
C45 C46 1.432(12)
C46 H46 0.9300
C51 C52 1.404(13)
C51 C56 1.391(10)
C52 H52 0.9300
C52 C53 1.372(16)
C53 H53 0.9300
C53 C54 1.416(15)
C54 H54 0.9300
C54 C55 1.443(15)
C55 H55 0.9300
C55 C56 1.375(14)
C56 H56A 0.9700
C56 H56B 0.9700
C61 C62 1.390(10)
C61 C66 1.367(9)
C62 H62 0.9300
C62 C63 1.382(11)
C63 H63 0.9300
C63 C64 1.384(13)
C64 H64 0.9300
C64 C65 1.344(13)
C65 H65 0.9300
C65 C66 1.396(10)
C66 H66 0.9300
C71 C72 1.420(11)
C71 C76 1.386(9)
C72 H72 0.9300
C72 C73 1.394(12)
C73 H73 0.9300
C73 C74 1.369(12)
C74 H74 0.9300
C74 C75 1.414(11)
C75 H75 0.9300
C75 C76 1.380(10)
C76 H76 0.9300
C81 C82 1.378(10)
C81 C86 1.379(11)
C82 H82 0.9300
C82 C83 1.433(11)
C83 H83 0.9300
C83 C84 1.309(13)
C84 H84 0.9300
C84 C85 1.339(14)
C85 H85 0.9300
C85 C86 1.417(13)
C86 H86 0.9300
C91 C92 1.408(10)
C91 C96 1.384(9)
C92 H92 0.9300
C92 C93 1.363(12)
C93 H93 0.9300
C93 C94 1.405(14)
C94 H94 0.9300
C94 C95 1.357(14)
C95 H95 0.9300
C95 C96 1.373(12)
C96 H96 0.9300
Cl2 C1S 1.744(10)
Cl3 C1S 1.748(10)
C1S H1SA 0.9700
C1S H1SB 0.9700
Cl2A C1C 1.69(6)
Cl3A C1C 1.37(6)
C1C H1CA 0.9700
C1C H1CB 0.9700
